data_2008063
loop_
_publ_author_name
'Muthaiah, C.'
'Kumara Swamy, K. C.'

_publ_contact_author
;
      Dr K. C. Kumara Swamy
      School of Chemistry
      University of Hyderabad
      Hyderabad  500 046
      A.P.
      India
;
_publ_section_title
;
 2,2'-Biphenyl (cyclohexylamino)phosphonate: a hydrogen-bonded dimer
;
_journal_issue 1
_journal_name_full 'Acta Crystallographica Section C'
_journal_page_first 110
_journal_page_last 112
_journal_paper_doi 10.1107/S0108270198010087
_journal_volume 55
_journal_year 1999
_chemical_formula_moiety 'C18 H20 N O3 P'
_chemical_formula_sum 'C18 H20 N O3 P'
_chemical_formula_weight 329.32
_chemical_melting_point 433.0(10)
_chemical_name_common (2,2'-biphenoxy)(cyclohexylamino)phosphate
_chemical_name_systematic
;
 2,2'-Biphenyl (Cyclohexylamino)phosphonate
;
_space_group_IT_number 14
_symmetry_cell_setting monoclinic
_symmetry_space_group_name_Hall '-P 2ybc'
_symmetry_space_group_name_H-M 'P 1 21/c 1'
_cell_angle_alpha 90.00
_cell_angle_beta 112.77(2)
_cell_angle_gamma 90.00
_cell_formula_units_Z 4
_cell_length_a 11.834(2)
_cell_length_b 12.159(4)
_cell_length_c 12.438(4)
_cell_measurement_reflns_used 24
_cell_measurement_temperature 293(2)
_cell_measurement_theta_max 13
_cell_measurement_theta_min 11
_cell_volume 1650.2(8)
_computing_data_reduction 'Xtal3.4 (Hall et al., 1995)'
_computing_molecular_graphics 'ORTEX 5j (McArdle, 1995)'
_computing_structure_refinement SHELXL97
_computing_structure_solution SHELXS97
_diffrn_ambient_temperature 293(2)
_diffrn_measurement_device 'Enraf-Nonius MACH-3 diffractometer'
_diffrn_measurement_method \w
_diffrn_radiation_monochromator graphite
_diffrn_radiation_source 'fine-focus sealed tube'
_diffrn_radiation_type 'Mo K\a'
_diffrn_radiation_wavelength 0.71073
_diffrn_reflns_av_R_equivalents 0.037
_diffrn_reflns_av_sigmaI/netI 0.025
_diffrn_reflns_limit_h_max 13
_diffrn_reflns_limit_h_min -14
_diffrn_reflns_limit_k_max 14
_diffrn_reflns_limit_k_min 0
_diffrn_reflns_limit_l_max 14
_diffrn_reflns_limit_l_min 0
_diffrn_reflns_number 3030
_diffrn_reflns_reduction_process Xtal3.4
_diffrn_reflns_theta_max 24.97
_diffrn_reflns_theta_min 1.87
_diffrn_standards_decay_% 2
_diffrn_standards_interval_time 90
_diffrn_standards_number 3
_exptl_absorpt_coefficient_mu 0.181
_exptl_absorpt_correction_type none
_exptl_crystal_colour white
_exptl_crystal_density_diffrn 1.325
_exptl_crystal_density_method 'not measured'
_exptl_crystal_description block
_exptl_crystal_F_000 696
_exptl_crystal_size_max 0.3
_exptl_crystal_size_mid 0.2
_exptl_crystal_size_min 0.2
_refine_diff_density_max 0.20
_refine_diff_density_min -0.641
_refine_ls_extinction_method none
_refine_ls_goodness_of_fit_ref 1.08
_refine_ls_hydrogen_treatment 'H atoms: see below'
_refine_ls_matrix_type full
_refine_ls_number_constraints 0
_refine_ls_number_parameters 212
_refine_ls_number_reflns 2890
_refine_ls_number_restraints 0
_refine_ls_restrained_S_all 1.08
_refine_ls_R_factor_all 0.064
_refine_ls_R_factor_gt 0.044
_refine_ls_shift/su_max <0.001
_refine_ls_shift/su_mean 0.000
_refine_ls_structure_factor_coef F^2^
_refine_ls_weighting_details 'w = 1/[\s^2^(Fo^2^)+(0.0817P)^2^+0.6840P] where P=(Fo^2^+2Fc^2^)/3'
_refine_ls_weighting_scheme calc
_refine_ls_wR_factor_ref 0.148
_reflns_number_observed 2058
_reflns_number_total 2890
_reflns_observed_criterion I>2\s(I)
_cod_data_source_file de1092.cif
_cod_data_source_block global
_cod_depositor_comments
;
The following automatic conversions were performed:

'_chemical_melting_point' value '432-434K' was changed to '433.0(10)'
- the average value was taken and precision was estimated.

Automatic conversion script
Id: cif_fix_values 1646 2011-03-28 12:23:43Z adriana 

The following automatic conversions were performed:

'_chemical_melting_point' value '432-434K' was changed to '433.0(10)'
- the average value was taken and precision was estimated.

Automatic conversion script
Id: cif_fix_values 1715 2011-07-08 13:25:40Z adriana 

The following automatic conversions were performed:

'_refine_ls_weighting_scheme' value 'calc w =
1/[\s^2^(Fo^2^)+(0.0817P)^2^+0.6840P] where P=(Fo^2^+2Fc^2^)/3' was
changed to 'calc'. New tag '_refine_ls_weighting_details' was
created. The value of the new tag was set to 'w =
1/[\s^2^(Fo^2^)+(0.0817P)^2^+0.6840P] where P=(Fo^2^+2Fc^2^)/3'.

Automatic conversion script
Id: cif_fix_values 3143 2015-03-26 13:38:13Z robertas 
;
_cod_original_cell_volume 1650.4(8)
_cod_original_sg_symbol_H-M 'P 21/c'
_cod_database_code 2008063

loop_
_symmetry_equiv_pos_as_xyz
'x, y, z'
'-x, y+1/2, -z+1/2'
'-x, -y, -z'
'x, -y-1/2, z-1/2'

loop_
_atom_site_label
_atom_site_fract_x
_atom_site_fract_y
_atom_site_fract_z
_atom_site_U_iso_or_equiv
_atom_site_adp_type
_atom_site_calc_flag
_atom_site_refinement_flags
_atom_site_occupancy
_atom_site_disorder_assembly
_atom_site_disorder_group
_atom_site_type_symbol
P1 0.69521(6) 0.02356(6) 0.12623(5) 0.0414(2) Uani d . 1 . . P
O1 0.81397(15) -0.05183(14) 0.18747(15) 0.0431(4) Uani d . 1 . . O
O2 0.74096(15) 0.13811(14) 0.19307(14) 0.0453(4) Uani d . 1 . . O
O3 0.6541(2) 0.0441(2) 0.0045(2) 0.0826(7) Uani d . 1 . . O
N1 0.5991(2) -0.03610(19) 0.16972(19) 0.0468(6) Uani d . 1 . . N
C1 0.9318(2) -0.0144(2) 0.2012(2) 0.0426(6) Uani d . 1 . . C
C2 0.9879(3) -0.0658(3) 0.1366(3) 0.0560(7) Uani d . 1 . . C
H2 0.9461 -0.1186 0.0814 0.067 Uiso calc R 1 . . H
C3 1.1067(3) -0.0383(3) 0.1548(3) 0.0726(10) Uani d . 1 . . C
H3 1.1459 -0.0723 0.1117 0.087 Uiso calc R 1 . . H
C4 1.1673(3) 0.0401(3) 0.2372(3) 0.0745(10) Uani d . 1 . . C
H4 1.2479 0.0581 0.2501 0.089 Uiso calc R 1 . . H
C5 1.1103(3) 0.0915(3) 0.2999(3) 0.0620(8) Uani d . 1 . . C
H5 1.1521 0.1453 0.3537 0.074 Uiso calc R 1 . . H
C6 0.9899(2) 0.0647(2) 0.2848(2) 0.0446(6) Uani d . 1 . . C
C7 0.9320(2) 0.1158(2) 0.3584(2) 0.0439(6) Uani d . 1 . . C
C8 0.9970(3) 0.1353(2) 0.4768(2) 0.0600(8) Uani d . 1 . . C
H8 1.0794 0.1161 0.5102 0.072 Uiso calc R 1 . . H
C9 0.9433(4) 0.1820(3) 0.5458(3) 0.0755(11) Uani d . 1 . . C
H9 0.9897 0.1953 0.6243 0.091 Uiso calc R 1 . . H
C10 0.8216(4) 0.2091(3) 0.4991(3) 0.0780(10) Uani d . 1 . . C
H10 0.7846 0.2386 0.5464 0.094 Uiso calc R 1 . . H
C11 0.7535(3) 0.1925(2) 0.3816(3) 0.0619(8) Uani d . 1 . . C
H11 0.6712 0.2122 0.3491 0.074 Uiso calc R 1 . . H
C12 0.8089(2) 0.1462(2) 0.3133(2) 0.0436(6) Uani d . 1 . . C
C13 0.6213(2) -0.0894(2) 0.2824(2) 0.0413(6) Uani d . 1 . . C
H13 0.6971 -0.0588 0.3402 0.050 Uiso calc R 1 . . H
C14 0.5182(3) -0.0638(3) 0.3220(3) 0.0601(8) Uani d . 1 . . C
H14A 0.4410 -0.0880 0.2629 0.072 Uiso calc R 1 . . H
H14B 0.5135 0.0150 0.3313 0.072 Uiso calc R 1 . . H
C15 0.5379(3) -0.1206(3) 0.4370(3) 0.0736(10) Uani d . 1 . . C
H15A 0.6093 -0.0894 0.4983 0.088 Uiso calc R 1 . . H
H15B 0.4675 -0.1075 0.4570 0.088 Uiso calc R 1 . . H
C16 0.5559(3) -0.2432(3) 0.4301(3) 0.0703(9) Uani d . 1 . . C
H16A 0.5738 -0.2759 0.5060 0.084 Uiso calc R 1 . . H
H16B 0.4808 -0.2758 0.3756 0.084 Uiso calc R 1 . . H
C17 0.6588(3) -0.2684(3) 0.3913(3) 0.0638(8) Uani d . 1 . . C
H17A 0.6641 -0.3472 0.3827 0.077 Uiso calc R 1 . . H
H17B 0.7356 -0.2436 0.4504 0.077 Uiso calc R 1 . . H
C18 0.6389(3) -0.2124(2) 0.2764(2) 0.0534(7) Uani d . 1 . . C
H18A 0.5673 -0.2437 0.2155 0.064 Uiso calc R 1 . . H
H18B 0.7091 -0.2261 0.2563 0.064 Uiso calc R 1 . . H
H1 0.535(2) -0.039(2) 0.119(2) 0.044(7) Uiso d . 1 . . H

loop_
_atom_site_aniso_label
_atom_site_aniso_U_11
_atom_site_aniso_U_22
_atom_site_aniso_U_33
_atom_site_aniso_U_12
_atom_site_aniso_U_13
_atom_site_aniso_U_23
P1 0.0396(4) 0.0443(4) 0.0367(4) -0.0021(3) 0.0107(3) 0.0032(3)
O1 0.0390(9) 0.0392(9) 0.0489(10) -0.0029(7) 0.0148(8) -0.0017(8)
O2 0.0452(10) 0.0409(10) 0.0427(10) 0.0027(8) 0.0091(8) 0.0034(7)
O3 0.0792(16) 0.0971(19) 0.0648(15) -0.0038(14) 0.0204(12) 0.0060(13)
N1 0.0346(11) 0.0591(15) 0.0378(11) -0.0041(10) 0.0042(10) 0.0085(10)
C1 0.0400(13) 0.0432(13) 0.0440(14) 0.0030(11) 0.0155(11) 0.0062(11)
C2 0.0603(17) 0.0558(16) 0.0564(17) 0.0049(14) 0.0276(14) 0.0002(14)
C3 0.068(2) 0.082(2) 0.086(2) 0.0175(18) 0.0495(19) 0.0116(19)
C4 0.0466(17) 0.085(3) 0.098(3) -0.0034(17) 0.0352(17) 0.009(2)
C5 0.0461(16) 0.0660(19) 0.0693(19) -0.0091(14) 0.0173(14) 0.0008(16)
C6 0.0381(13) 0.0472(14) 0.0435(14) -0.0008(11) 0.0103(11) 0.0056(11)
C7 0.0485(15) 0.0399(13) 0.0378(13) -0.0045(11) 0.0108(11) 0.0020(11)
C8 0.0657(18) 0.0537(17) 0.0462(16) -0.0073(14) 0.0058(14) -0.0002(13)
C9 0.123(3) 0.0520(18) 0.0410(16) -0.001(2) 0.0207(19) -0.0052(14)
C10 0.127(3) 0.0576(19) 0.060(2) 0.009(2) 0.048(2) -0.0085(16)
C11 0.078(2) 0.0480(16) 0.0665(19) 0.0101(15) 0.0351(17) -0.0026(14)
C12 0.0540(15) 0.0347(12) 0.0410(13) -0.0013(11) 0.0170(11) 0.0004(10)
C13 0.0364(12) 0.0477(14) 0.0358(12) -0.0037(11) 0.0094(10) 0.0028(11)
C14 0.0596(18) 0.0681(19) 0.0581(17) 0.0059(15) 0.0289(15) 0.0046(15)
C15 0.083(2) 0.091(3) 0.0598(19) 0.002(2) 0.0417(18) 0.0032(18)
C16 0.085(2) 0.078(2) 0.0515(17) -0.0174(19) 0.0310(16) 0.0107(16)
C17 0.081(2) 0.0494(16) 0.0602(18) -0.0052(16) 0.0263(16) 0.0071(14)
C18 0.0614(17) 0.0508(16) 0.0533(16) -0.0029(13) 0.0281(14) 0.0019(13)

loop_
_atom_type_symbol
_atom_type_description
_atom_type_scat_dispersion_real
_atom_type_scat_dispersion_imag
_atom_type_scat_source
C C 0.0033 0.0016 'International Tables Vol C Tables 4.2.6.8 and 6.1.1.4'
H H 0.0000 0.0000 'International Tables Vol C Tables 4.2.6.8 and 6.1.1.4'
N N 0.0061 0.0033 'International Tables Vol C Tables 4.2.6.8 and 6.1.1.4'
O O 0.0106 0.0060 'International Tables Vol C Tables 4.2.6.8 and 6.1.1.4'
P P 0.1023 0.0942 'International Tables Vol C Tables 4.2.6.8 and 6.1.1.4'

loop_
_geom_angle_atom_site_label_1
_geom_angle_atom_site_label_2
_geom_angle_atom_site_label_3
_geom_angle
_geom_angle_publ_flag
O3 P1 O1 118.90(10) yes
O3 P1 O2 107.90(10) yes
O1 P1 O2 101.10(10) yes
O3 P1 N1 116.20(10) yes
O1 P1 N1 100.70(10) yes
O2 P1 N1 111.00(10) yes
C1 O1 P1 121.1(2) yes
C12 O2 P1 123.6(2) yes
C13 N1 P1 129.0(2) ?
C2 C1 C6 122.8(3) ?
C2 C1 O1 117.4(2) ?
C6 C1 O1 119.6(2) yes
C3 C2 C1 119.1(3) ?
C2 C3 C4 119.6(3) ?
C5 C4 C3 120.7(3) ?
C4 C5 C6 121.3(3) ?
C1 C6 C5 116.4(3) ?
C1 C6 C7 122.8(2) yes
C5 C6 C7 120.7(2) ?
C12 C7 C8 116.3(3) ?
C12 C7 C6 121.8(2) yes
C8 C7 C6 121.9(2) ?
C9 C8 C7 122.1(3) ?
C10 C9 C8 120.0(3) ?
C9 C10 C11 120.0(3) ?
C12 C11 C10 119.2(3) ?
C11 C12 C7 122.2(3) ?
C11 C12 O2 118.2(2) ?
C7 C12 O2 119.3(2) yes
N1 C13 C14 110.5(2) ?
N1 C13 C18 111.4(2) ?
C14 C13 C18 111.2(2) ?
C13 C14 C15 111.3(3) ?
C16 C15 C14 111.5(3) ?
C17 C16 C15 111.6(3) ?
C16 C17 C18 111.2(3) ?
C17 C18 C13 111.7(2) ?

loop_
_geom_bond_atom_site_label_1
_geom_bond_atom_site_label_2
_geom_bond_site_symmetry_2
_geom_bond_distance
_geom_bond_publ_flag
P1 O3 . 1.422(3) yes
P1 O1 . 1.602(2) yes
P1 O2 . 1.605(2) yes
P1 N1 . 1.609(2) yes
O1 C1 . 1.413(3) yes
O2 C12 . 1.401(3) yes
N1 C13 . 1.473(3) ?
C1 C2 . 1.375(4) ?
C1 C6 . 1.388(4) yes
C2 C3 . 1.376(4) ?
C3 C4 . 1.380(5) ?
C4 C5 . 1.364(5) ?
C5 C6 . 1.402(4) ?
C6 C7 . 1.476(4) yes
C7 C12 . 1.393(4) yes
C7 C8 . 1.393(4) ?
C8 C9 . 1.373(5) ?
C9 C10 . 1.368(5) ?
C10 C11 . 1.384(5) ?
C11 C12 . 1.378(4) ?
C13 C14 . 1.515(4) ?
C13 C18 . 1.516(4) ?
C14 C15 . 1.523(4) ?
C15 C16 . 1.513(5) ?
C16 C17 . 1.503(5) ?
C17 C18 . 1.517(4) ?

loop_
_cod_related_entry_id
_cod_related_entry_database
_cod_related_entry_code
1 ChemSpider 24729596
